data_7048763
loop_
_publ_author_name
'Ma, Meimei'
'Wang, Huanhuan'
'Wang, Juju'
'Shen, Lingyi'
'Zhao, Yanxia'
'Xu, Wen-Hua'
'Wu, Biao'
'Yang, Xiao-Juan'

_publ_section_title
;
 Mg-Mg-bonded compounds with N,N'-dipp-substituted phenanthrene-diamido
 and o-phenylene-diamino ligands.
;
_journal_issue 7
_journal_name_full 'Dalton transactions (Cambridge, England : 2003)'
_journal_page_first 2295
_journal_page_last 2299
_journal_paper_doi 10.1039/c9dt00028c
_journal_volume 48
_journal_year 2019
_chemical_formula_sum 'C54 H76 K Mg N2 O3'
_chemical_formula_weight 864.57
_space_group_crystal_system orthorhombic
_space_group_IT_number 61
_space_group_name_Hall '-P 2ac 2ab'
_space_group_name_H-M_alt 'P b c a'
_symmetry_space_group_name_Hall '-P 2ac 2ab'
_symmetry_space_group_name_H-M 'P b c a'
_atom_sites_solution_hydrogens geom
_atom_sites_solution_primary direct
_atom_sites_solution_secondary difmap
_audit_creation_method SHELXL-2014/7
_audit_update_record
;
2017-12-26 deposited with the CCDC.
2019-01-18 downloaded from the CCDC.
;
_cell_angle_alpha 90
_cell_angle_beta 90
_cell_angle_gamma 90
_cell_formula_units_Z 8
_cell_length_a 20.745(3)
_cell_length_b 16.854(3)
_cell_length_c 28.794(5)
_cell_measurement_reflns_used 9362
_cell_measurement_temperature 153(2)
_cell_measurement_theta_max 25.22
_cell_measurement_theta_min 2.41
_cell_volume 10067(3)
_computing_cell_refinement 'Bruker SMART'
_computing_data_collection 'Bruker SMART APEX II'
_computing_data_reduction 'Bruker SAINT'
_computing_molecular_graphics SHELXTL
_computing_publication_material SHELXTL
_computing_structure_refinement 'SHELXL-2014/7 (Sheldrick, 2014)'
_computing_structure_solution 'SHELXL-2014/7 (Sheldrick, 2014)'
_diffrn_ambient_temperature 153(2)
_diffrn_detector_area_resol_mean 'fine-focus sealed tube'
_diffrn_measured_fraction_theta_full 0.992
_diffrn_measured_fraction_theta_max 0.989
_diffrn_measurement_device_type 'Bruker APEX II area detector'
_diffrn_measurement_method '\w scan'
_diffrn_radiation_type MoK\a
_diffrn_radiation_wavelength 0.71073
_diffrn_reflns_av_R_equivalents 0.0525
_diffrn_reflns_av_unetI/netI 0.0352
_diffrn_reflns_Laue_measured_fraction_full 0.992
_diffrn_reflns_Laue_measured_fraction_max 0.989
_diffrn_reflns_limit_h_max 24
_diffrn_reflns_limit_h_min -21
_diffrn_reflns_limit_k_max 20
_diffrn_reflns_limit_k_min -20
_diffrn_reflns_limit_l_max 34
_diffrn_reflns_limit_l_min -34
_diffrn_reflns_number 61755
_diffrn_reflns_point_group_measured_fraction_full 0.992
_diffrn_reflns_point_group_measured_fraction_max 0.989
_diffrn_reflns_theta_full 25.242
_diffrn_reflns_theta_max 25.292
_diffrn_reflns_theta_min 1.710
_exptl_absorpt_coefficient_mu 0.161
_exptl_absorpt_correction_type multi-scan
_exptl_absorpt_process_details SADABS
_exptl_crystal_colour yellow
_exptl_crystal_density_diffrn 1.141
_exptl_crystal_description block
_exptl_crystal_F_000 3752
_exptl_crystal_size_max 0.250
_exptl_crystal_size_mid 0.250
_exptl_crystal_size_min 0.200
_exptl_transmission_factor_max 0.7452
_exptl_transmission_factor_min 0.4701
_refine_diff_density_max 1.160
_refine_diff_density_min -0.860
_refine_diff_density_rms 0.074
_refine_ls_extinction_method none
_refine_ls_goodness_of_fit_ref 1.116
_refine_ls_hydrogen_treatment constr
_refine_ls_matrix_type full
_refine_ls_number_parameters 559
_refine_ls_number_reflns 9049
_refine_ls_number_restraints 30
_refine_ls_restrained_S_all 1.118
_refine_ls_R_factor_all 0.0855
_refine_ls_R_factor_gt 0.0623
_refine_ls_shift/su_max 0.001
_refine_ls_shift/su_mean 0.000
_refine_ls_structure_factor_coef Fsqd
_refine_ls_weighting_details 'w=1/[\s^2^(Fo^2^)+(0.0800P)^2^+12.4855P] where P=(Fo^2^+2Fc^2^)/3'
_refine_ls_weighting_scheme calc
_refine_ls_wR_factor_gt 0.1629
_refine_ls_wR_factor_ref 0.1821
_reflns_Friedel_coverage 0.000
_reflns_number_gt 6745
_reflns_number_total 9049
_reflns_threshold_expression 'I > 2\s(I)'
_cod_data_source_file c9dt00028c2.cif
_cod_data_source_block 3
_cod_depositor_comments
;
The following automatic conversions were performed:

'_exptl_absorpt_correction_type' value 'Multi-scan' changed to
'multi-scan' according to
/home/data/users/saulius/crontab/automatic-downloads/rss-feeds/RSC/lib/dictionaries/cif_core.dic
dictionary named 'cif_core.dic' version 2.4.2 from 2011-04-26.

Automatic conversion script
Id: cif_fix_values 4973 2017-02-22 13:04:09Z antanas 

 Adding full bibliography for 7048761--7048764.cif.
;
_cod_database_code 7048763
_shelx_shelxl_version_number 2014/7
_shelx_space_group_comment
;
The symmetry employed for this shelxl refinement is uniquely defined
by the following loop, which should always be used as a source of
symmetry information in preference to the above space-group names.
They are only intended as comments.
;
_shelx_estimated_absorpt_t_min 0.961
_shelx_estimated_absorpt_t_max 0.969

loop_
_space_group_symop_operation_xyz
'x, y, z'
'-x+1/2, -y, z+1/2'
'-x, y+1/2, -z+1/2'
'x+1/2, -y+1/2, -z'
'-x, -y, -z'
'x-1/2, y, -z-1/2'
'x, -y-1/2, z-1/2'
'-x-1/2, y-1/2, z'

loop_
_atom_site_label
_atom_site_type_symbol
_atom_site_fract_x
_atom_site_fract_y
_atom_site_fract_z
_atom_site_U_iso_or_equiv
_atom_site_adp_type
_atom_site_occupancy
_atom_site_site_symmetry_order
_atom_site_calc_flag
_atom_site_refinement_flags_posn
_atom_site_refinement_flags_adp
Mg1 Mg 0.49442(4) 0.45361(5) 0.54068(3) 0.0174(2) Uani 1 1 d . .
K1 K 0.48550(3) 0.52072(4) 0.69073(2) 0.02908(18) Uani 1 1 d . .
O1 O 0.48881(12) 0.66282(13) 0.64871(7) 0.0418(6) Uani 1 1 d . .
O2 O 0.39225(11) 0.54762(14) 0.75289(8) 0.0451(6) Uani 1 1 d . .
O3 O 0.56320(12) 0.57326(15) 0.75998(8) 0.0515(6) Uani 1 1 d . .
N1 N 0.42852(10) 0.41318(12) 0.58707(7) 0.0177(4) Uani 1 1 d . .
N2 N 0.55684(10) 0.40885(12) 0.58783(7) 0.0164(4) Uani 1 1 d . .
C1 C 0.45648(12) 0.38402(14) 0.62698(8) 0.0157(5) Uani 1 1 d . .
C2 C 0.52657(12) 0.38170(14) 0.62734(8) 0.0156(5) Uani 1 1 d . .
C3 C 0.55753(12) 0.35457(15) 0.66753(8) 0.0199(5) Uani 1 1 d . .
H3 H 0.6057 0.3527 0.6682 0.024 Uiso 1 1 calc R U
C4 C 0.52316(13) 0.33202(16) 0.70745(9) 0.0235(6) Uani 1 1 d . .
H4 H 0.5468 0.3155 0.7362 0.028 Uiso 1 1 calc R U
C5 C 0.45626(13) 0.33421(15) 0.70711(9) 0.0229(6) Uani 1 1 d . .
H5 H 0.4315 0.3167 0.7351 0.027 Uiso 1 1 calc R U
C6 C 0.42346(12) 0.35948(15) 0.66706(9) 0.0200(5) Uani 1 1 d . .
H6 H 0.3754 0.3553 0.6661 0.024 Uiso 1 1 calc R U
C7 C 0.36085(12) 0.40414(15) 0.58091(8) 0.0190(5) Uani 1 1 d . .
C8 C 0.31935(13) 0.46993(16) 0.58437(9) 0.0226(6) Uani 1 1 d . .
C9 C 0.25369(14) 0.46053(18) 0.57441(10) 0.0301(6) Uani 1 1 d . .
H9 H 0.2257 0.5049 0.5768 0.036 Uiso 1 1 calc R U
C10 C 0.22904(14) 0.38796(19) 0.56119(10) 0.0337(7) Uani 1 1 d . .
H10 H 0.1844 0.3825 0.5545 0.040 Uiso 1 1 calc R U
C11 C 0.26969(14) 0.32306(18) 0.55772(10) 0.0305(7) Uani 1 1 d . .
H11 H 0.2525 0.2732 0.5486 0.037 Uiso 1 1 calc R U
C12 C 0.33552(13) 0.32953(16) 0.56731(9) 0.0228(6) Uani 1 1 d . .
C13 C 0.34440(14) 0.55148(17) 0.59849(10) 0.0300(6) Uani 1 1 d . .
H13 H 0.3914 0.5459 0.6055 0.036 Uiso 1 1 calc R U
C14 C 0.33773(17) 0.61129(19) 0.55892(12) 0.0408(8) Uani 1 1 d . .
H14A H 0.3634 0.5936 0.5323 0.061 Uiso 1 1 calc R U
H14B H 0.3531 0.6633 0.5693 0.061 Uiso 1 1 calc R U
H14C H 0.2923 0.6153 0.5498 0.061 Uiso 1 1 calc R U
C15 C 0.31135(18) 0.5819(2) 0.64236(11) 0.0465(8) Uani 1 1 d . .
H15A H 0.2650 0.5873 0.6367 0.070 Uiso 1 1 calc R U
H15B H 0.3294 0.6337 0.6508 0.070 Uiso 1 1 calc R U
H15C H 0.3185 0.5443 0.6678 0.070 Uiso 1 1 calc R U
C16 C 0.38029(14) 0.25911(16) 0.56036(10) 0.0274(6) Uani 1 1 d . .
H16 H 0.4191 0.2678 0.5803 0.033 Uiso 1 1 calc R U
C17 C 0.3501(2) 0.1804(2) 0.57474(16) 0.0602(11) Uani 1 1 d . .
H17A H 0.3339 0.1845 0.6066 0.090 Uiso 1 1 calc R U
H17B H 0.3827 0.1384 0.5731 0.090 Uiso 1 1 calc R U
H17C H 0.3144 0.1677 0.5538 0.090 Uiso 1 1 calc R U
C18 C 0.40323(18) 0.2548(2) 0.50994(11) 0.0451(8) Uani 1 1 d . .
H18A H 0.3660 0.2471 0.4894 0.068 Uiso 1 1 calc R U
H18B H 0.4332 0.2102 0.5064 0.068 Uiso 1 1 calc R U
H18C H 0.4252 0.3043 0.5017 0.068 Uiso 1 1 calc R U
C19 C 0.62295(12) 0.39081(15) 0.58098(8) 0.0171(5) Uani 1 1 d . .
C20 C 0.64249(13) 0.31234(15) 0.57061(8) 0.0212(6) Uani 1 1 d . .
C21 C 0.70719(14) 0.29722(18) 0.56096(9) 0.0290(6) Uani 1 1 d . .
H21 H 0.7205 0.2445 0.5543 0.035 Uiso 1 1 calc R U
C22 C 0.75255(14) 0.35764(19) 0.56087(10) 0.0337(7) Uani 1 1 d . .
H22 H 0.7966 0.3462 0.5546 0.040 Uiso 1 1 calc R U
C23 C 0.73336(13) 0.43436(18) 0.56988(10) 0.0296(6) Uani 1 1 d . .
H23 H 0.7644 0.4758 0.5692 0.036 Uiso 1 1 calc R U
C24 C 0.66915(12) 0.45259(16) 0.57997(8) 0.0207(5) Uani 1 1 d . .
C25 C 0.59345(14) 0.24539(16) 0.56713(9) 0.0258(6) Uani 1 1 d . .
H25 H 0.5506 0.2676 0.5761 0.031 Uiso 1 1 calc R U
C26 C 0.60836(18) 0.1771(2) 0.60038(13) 0.0470(9) Uani 1 1 d . .
H26A H 0.5727 0.1389 0.5999 0.071 Uiso 1 1 calc R U
H26B H 0.6137 0.1979 0.6319 0.071 Uiso 1 1 calc R U
H26C H 0.6482 0.1506 0.5906 0.071 Uiso 1 1 calc R U
C27 C 0.58774(19) 0.2153(2) 0.51729(11) 0.0461(9) Uani 1 1 d . .
H27A H 0.5761 0.2594 0.4968 0.069 Uiso 1 1 calc R U
H27B H 0.5543 0.1742 0.5157 0.069 Uiso 1 1 calc R U
H27C H 0.6291 0.1928 0.5074 0.069 Uiso 1 1 calc R U
C28 C 0.64816(13) 0.53699(16) 0.59090(9) 0.0241(6) Uani 1 1 d . .
H28 H 0.6050 0.5451 0.5762 0.029 Uiso 1 1 calc R U
C29 C 0.69327(16) 0.60123(19) 0.57165(11) 0.0382(7) Uani 1 1 d . .
H29A H 0.7347 0.5989 0.5880 0.057 Uiso 1 1 calc R U
H29B H 0.6737 0.6536 0.5763 0.057 Uiso 1 1 calc R U
H29C H 0.7002 0.5923 0.5384 0.057 Uiso 1 1 calc R U
C30 C 0.63934(14) 0.54684(18) 0.64343(10) 0.0319(7) Uani 1 1 d . .
H30A H 0.6125 0.5036 0.6554 0.048 Uiso 1 1 calc R U
H30B H 0.6183 0.5978 0.6498 0.048 Uiso 1 1 calc R U
H30C H 0.6816 0.5455 0.6587 0.048 Uiso 1 1 calc R U
C31 C 0.4818(2) 0.7278(2) 0.68011(12) 0.0512(9) Uani 1 1 d . .
H31A H 0.5104 0.7206 0.7073 0.061 Uiso 1 1 calc R U
H31B H 0.4368 0.7314 0.6912 0.061 Uiso 1 1 calc R U
C32 C 0.4998(3) 0.8009(3) 0.65443(16) 0.0741(14) Uani 1 1 d . .
H32A H 0.4714 0.8457 0.6630 0.089 Uiso 1 1 calc R U
H32B H 0.5451 0.8159 0.6607 0.089 Uiso 1 1 calc R U
C33 C 0.4909(4) 0.7787(3) 0.60552(17) 0.119(3) Uani 1 1 d . .
H33 H 0.4800 0.8128 0.5805 0.142 Uiso 1 1 calc R U
C34 C 0.50239(19) 0.6932(2) 0.60334(12) 0.0458(9) Uani 1 1 d . .
H34A H 0.4738 0.6683 0.5800 0.055 Uiso 1 1 calc R U
H34B H 0.5477 0.6822 0.5947 0.055 Uiso 1 1 calc R U
C35 C 0.35394(17) 0.6154(2) 0.76668(11) 0.0440(8) Uani 1 1 d . .
H35A H 0.3344 0.6411 0.7391 0.053 Uiso 1 1 calc R U
H35B H 0.3810 0.6549 0.7831 0.053 Uiso 1 1 calc R U
C36 C 0.30232(16) 0.5838(2) 0.79851(13) 0.0486(9) Uani 1 1 d . .
H36A H 0.2904 0.6233 0.8225 0.058 Uiso 1 1 calc R U
H36B H 0.2633 0.5683 0.7809 0.058 Uiso 1 1 calc R U
C37 C 0.3347(2) 0.5126(2) 0.81981(13) 0.0511(9) Uani 1 1 d . .
H37A H 0.3026 0.4736 0.8311 0.061 Uiso 1 1 calc R U
H37B H 0.3631 0.5282 0.8459 0.061 Uiso 1 1 calc R U
C38 C 0.37359(19) 0.4790(2) 0.77956(12) 0.0498(9) Uani 1 1 d . .
H38 H 0.3369 0.4607 0.7597 0.060 Uiso 1 1 calc R U
C39 C 0.5364(2) 0.6137(2) 0.79932(13) 0.0531(10) Uani 1 1 d . .
H39A H 0.4905 0.6267 0.7939 0.064 Uiso 1 1 calc R U
H39B H 0.5602 0.6635 0.8056 0.064 Uiso 1 1 calc R U
C40 C 0.5430(2) 0.5590(3) 0.83781(17) 0.0794(14) Uani 1 1 d . .
H40A H 0.5073 0.5199 0.8380 0.095 Uiso 1 1 calc R U
H40B H 0.5434 0.5876 0.8678 0.095 Uiso 1 1 calc R U
C41 C 0.6060(2) 0.5194(3) 0.82901(16) 0.0774(14) Uani 1 1 d . .
H41A H 0.6417 0.5483 0.8444 0.093 Uiso 1 1 calc R U
H41B H 0.6056 0.4638 0.8402 0.093 Uiso 1 1 calc R U
C42 C 0.6124(2) 0.5226(3) 0.77765(14) 0.0660(12) Uani 1 1 d . .
H42A H 0.6554 0.5434 0.7690 0.079 Uiso 1 1 calc R U
H42B H 0.6078 0.4687 0.7644 0.079 Uiso 1 1 calc R U
C43 C 0.2194(2) 0.3239(3) 0.68191(13) 0.0586(11) Uani 1 1 d . .
H43A H 0.1724 0.3283 0.6836 0.088 Uiso 1 1 calc R U
H43B H 0.2311 0.2825 0.6595 0.088 Uiso 1 1 calc R U
H43C H 0.2377 0.3747 0.6719 0.088 Uiso 1 1 calc R U
C44 C 0.24567(15) 0.3025(2) 0.72899(11) 0.0383(7) Uani 1 1 d . .
C45 C 0.29700(16) 0.2507(2) 0.73342(12) 0.0433(8) Uani 1 1 d . .
H45 H 0.3154 0.2277 0.7064 0.052 Uiso 1 1 calc R U
C46 C 0.32198(17) 0.2318(2) 0.77651(13) 0.0514(10) Uani 1 1 d . .
H46 H 0.3576 0.1966 0.7788 0.062 Uiso 1 1 calc R U
C47 C 0.29552(17) 0.2638(2) 0.81630(12) 0.0474(9) Uani 1 1 d . .
H47 H 0.3126 0.2505 0.8459 0.057 Uiso 1 1 calc R U
C48 C 0.24412(16) 0.3152(2) 0.81271(11) 0.0415(8) Uani 1 1 d . .
H48 H 0.2257 0.3377 0.8399 0.050 Uiso 1 1 calc R U
C49 C 0.21935(16) 0.3341(2) 0.76945(11) 0.0402(8) Uani 1 1 d . .
H49 H 0.1837 0.3693 0.7673 0.048 Uiso 1 1 calc R U
C50 C 0.5120(3) 0.4842(4) 0.9600(2) 0.0881(16) Uani 1 1 d . U
C51 C 0.6003(3) 0.5133(4) 1.0110(2) 0.1025(18) Uani 1 1 d . U
C52 C 0.5634(6) 0.4923(6) 0.9652(4) 0.161(3) Uani 1 1 d . U
C53 C 0.4648(4) 0.4933(5) 0.9936(3) 0.128(3) Uani 1 1 d . U
C54 C 0.4327(5) 0.4714(5) 0.9530(3) 0.149(3) Uani 1 1 d . U

loop_
_atom_site_aniso_label
_atom_site_aniso_U_11
_atom_site_aniso_U_22
_atom_site_aniso_U_33
_atom_site_aniso_U_23
_atom_site_aniso_U_13
_atom_site_aniso_U_12
Mg1 0.0159(4) 0.0205(4) 0.0158(4) 0.0048(3) -0.0004(3) -0.0002(3)
K1 0.0318(4) 0.0238(3) 0.0316(3) -0.0056(2) 0.0075(3) -0.0015(3)
O1 0.0630(16) 0.0317(12) 0.0307(11) -0.0023(9) 0.0061(10) 0.0005(11)
O2 0.0384(13) 0.0516(14) 0.0452(13) -0.0095(11) 0.0165(10) 0.0050(11)
O3 0.0548(16) 0.0613(16) 0.0385(13) -0.0066(11) -0.0067(11) 0.0103(13)
N1 0.0151(11) 0.0195(11) 0.0186(10) 0.0042(8) -0.0002(8) -0.0014(8)
N2 0.0136(10) 0.0194(11) 0.0161(10) 0.0016(8) -0.0002(8) 0.0014(8)
C1 0.0168(12) 0.0128(12) 0.0175(12) -0.0013(9) 0.0001(9) -0.0004(9)
C2 0.0179(13) 0.0129(12) 0.0162(12) -0.0020(9) 0.0006(9) -0.0001(9)
C3 0.0187(13) 0.0216(13) 0.0195(12) 0.0016(10) -0.0009(10) 0.0019(10)
C4 0.0256(14) 0.0284(14) 0.0166(12) 0.0045(11) -0.0018(10) 0.0024(11)
C5 0.0278(14) 0.0234(13) 0.0175(12) 0.0043(10) 0.0055(11) -0.0027(11)
C6 0.0175(13) 0.0205(13) 0.0220(13) 0.0014(10) 0.0028(10) -0.0025(10)
C7 0.0158(12) 0.0250(13) 0.0162(12) 0.0041(10) 0.0000(9) -0.0021(10)
C8 0.0178(13) 0.0279(14) 0.0220(13) 0.0029(11) -0.0029(10) 0.0008(11)
C9 0.0196(14) 0.0390(17) 0.0317(15) 0.0012(12) -0.0041(11) 0.0063(12)
C10 0.0159(14) 0.0490(19) 0.0361(16) 0.0032(14) -0.0064(12) -0.0034(13)
C11 0.0252(15) 0.0353(17) 0.0309(15) -0.0002(12) -0.0041(12) -0.0117(13)
C12 0.0220(14) 0.0259(14) 0.0206(13) 0.0040(10) -0.0003(10) -0.0041(11)
C13 0.0216(15) 0.0281(15) 0.0402(17) -0.0011(12) -0.0039(12) 0.0045(12)
C14 0.0392(19) 0.0307(17) 0.053(2) 0.0055(14) 0.0027(15) 0.0046(14)
C15 0.056(2) 0.045(2) 0.0386(18) -0.0083(15) -0.0032(16) 0.0033(17)
C16 0.0259(15) 0.0243(14) 0.0321(15) -0.0018(11) -0.0021(12) -0.0038(12)
C17 0.057(2) 0.0304(19) 0.094(3) 0.0092(19) 0.018(2) -0.0008(17)
C18 0.053(2) 0.0415(19) 0.0412(18) -0.0106(15) 0.0035(16) 0.0004(16)
C19 0.0142(12) 0.0240(13) 0.0131(11) 0.0029(9) 0.0003(9) 0.0023(10)
C20 0.0212(13) 0.0246(14) 0.0178(12) 0.0036(10) 0.0014(10) 0.0052(11)
C21 0.0271(15) 0.0343(16) 0.0256(14) 0.0005(12) 0.0039(11) 0.0129(13)
C22 0.0152(14) 0.0507(19) 0.0352(16) 0.0013(14) 0.0054(12) 0.0095(13)
C23 0.0170(14) 0.0411(17) 0.0306(15) 0.0039(12) 0.0023(11) -0.0011(12)
C24 0.0167(13) 0.0290(14) 0.0164(12) 0.0030(10) -0.0007(10) -0.0011(11)
C25 0.0264(15) 0.0211(14) 0.0299(14) -0.0020(11) 0.0029(11) 0.0039(11)
C26 0.051(2) 0.0353(19) 0.055(2) 0.0145(16) -0.0041(17) 0.0001(16)
C27 0.062(2) 0.0400(19) 0.0367(18) -0.0101(14) 0.0034(16) -0.0113(17)
C28 0.0187(13) 0.0253(14) 0.0284(14) 0.0001(11) -0.0009(11) -0.0045(11)
C29 0.0369(18) 0.0328(17) 0.0450(18) 0.0027(14) 0.0044(14) -0.0116(14)
C30 0.0283(16) 0.0344(16) 0.0329(16) -0.0083(13) 0.0017(12) -0.0056(13)
C31 0.075(3) 0.041(2) 0.0370(19) -0.0104(15) 0.0051(17) 0.0031(18)
C32 0.128(4) 0.039(2) 0.056(3) -0.0100(19) 0.004(3) -0.004(2)
C33 0.272(9) 0.044(3) 0.040(3) 0.003(2) -0.003(4) -0.006(4)
C34 0.069(2) 0.0401(19) 0.0285(17) -0.0006(14) 0.0024(16) 0.0010(17)
C35 0.0407(19) 0.056(2) 0.0355(17) -0.0079(15) 0.0068(14) 0.0094(16)
C36 0.0289(18) 0.063(2) 0.054(2) -0.0177(18) 0.0092(15) 0.0005(16)
C37 0.061(2) 0.046(2) 0.046(2) -0.0098(16) 0.0194(18) -0.0131(18)
C38 0.052(2) 0.053(2) 0.045(2) -0.0145(16) 0.0127(17) -0.0073(18)
C39 0.057(2) 0.051(2) 0.051(2) -0.0123(17) -0.0095(18) 0.0139(19)
C40 0.066(3) 0.113(4) 0.059(3) 0.004(3) 0.003(2) 0.014(3)
C41 0.073(3) 0.091(4) 0.069(3) 0.009(3) -0.011(2) 0.027(3)
C42 0.055(3) 0.080(3) 0.063(3) -0.016(2) -0.010(2) 0.025(2)
C43 0.051(2) 0.084(3) 0.041(2) 0.0059(19) 0.0029(17) 0.001(2)
C44 0.0318(17) 0.0463(19) 0.0368(17) 0.0064(14) 0.0079(13) -0.0053(14)
C45 0.0396(19) 0.0415(19) 0.049(2) 0.0043(15) 0.0217(15) 0.0006(15)
C46 0.038(2) 0.051(2) 0.065(2) 0.0205(18) 0.0160(17) 0.0129(17)
C47 0.0355(19) 0.059(2) 0.047(2) 0.0202(17) 0.0026(15) 0.0009(17)
C48 0.0381(18) 0.047(2) 0.0391(18) 0.0033(15) 0.0084(14) 0.0004(15)
C49 0.0308(17) 0.0472(19) 0.0425(18) 0.0047(15) 0.0075(14) 0.0073(15)
C50 0.0895(18) 0.0857(18) 0.0892(18) 0.0027(10) 0.0044(10) 0.0027(10)
C51 0.102(2) 0.101(2) 0.105(2) 0.0023(10) 0.0020(10) -0.0001(10)
C52 0.161(3) 0.160(3) 0.161(3) 0.0008(10) -0.0004(10) -0.0002(10)
C53 0.127(3) 0.127(3) 0.129(3) 0.0008(10) -0.0003(10) 0.0000(10)
C54 0.151(3) 0.148(3) 0.149(3) 0.0009(10) -0.0008(10) 0.0005(10)

loop_
_atom_type_symbol
_atom_type_description
_atom_type_scat_dispersion_real
_atom_type_scat_dispersion_imag
_atom_type_scat_source
C C 0.0033 0.0016 'International Tables Vol C Tables 4.2.6.8 and 6.1.1.4'
H H 0.0000 0.0000 'International Tables Vol C Tables 4.2.6.8 and 6.1.1.4'
N N 0.0061 0.0033 'International Tables Vol C Tables 4.2.6.8 and 6.1.1.4'
Mg Mg 0.0486 0.0363 'International Tables Vol C Tables 4.2.6.8 and 6.1.1.4'
K K 0.2009 0.2494 'International Tables Vol C Tables 4.2.6.8 and 6.1.1.4'
O O 0.0106 0.0060 'International Tables Vol C Tables 4.2.6.8 and 6.1.1.4'

loop_
_geom_angle_atom_site_label_1
_geom_angle_atom_site_label_2
_geom_angle_atom_site_label_3
_geom_angle
_geom_angle_site_symmetry_1
_geom_angle_site_symmetry_3
N2 Mg1 N1 82.19(9) . .
N2 Mg1 Mg1 135.28(8) . 5_666
N1 Mg1 Mg1 141.87(8) . 5_666
N2 Mg1 C2 26.44(8) . .
N1 Mg1 C2 55.88(8) . .
Mg1 Mg1 C2 160.20(7) 5_666 .
N2 Mg1 C1 55.91(8) . .
N1 Mg1 C1 26.41(8) . .
Mg1 Mg1 C1 165.99(7) 5_666 .
C2 Mg1 C1 29.51(7) . .
O2 K1 O1 99.72(7) . .
O2 K1 O3 83.25(8) . .
O1 K1 O3 91.42(8) . .
O2 K1 C1 113.18(7) . .
O1 K1 C1 114.44(7) . .
O3 K1 C1 144.87(7) . .
O2 K1 C6 89.74(7) . .
O1 K1 C6 134.23(7) . .
O3 K1 C6 134.28(8) . .
C1 K1 C6 26.63(6) . .
O2 K1 C2 136.34(7) . .
O1 K1 C2 113.79(7) . .
O3 K1 C2 121.19(7) . .
C1 K1 C2 27.56(7) . .
C6 K1 C2 46.86(6) . .
O2 K1 C5 86.07(7) . .
O1 K1 C5 159.60(7) . .
O3 K1 C5 108.74(8) . .
C1 K1 C5 46.14(6) . .
C6 K1 C5 25.55(7) . .
C2 K1 C5 53.22(6) . .
O2 K1 C3 128.13(7) . .
O1 K1 C3 131.74(7) . .
O3 K1 C3 99.17(7) . .
C1 K1 C3 45.97(6) . .
C6 K1 C3 52.11(7) . .
C2 K1 C3 25.40(6) . .
C5 K1 C3 43.76(7) . .
O2 K1 C4 103.66(7) . .
O1 K1 C4 156.47(7) . .
O3 K1 C4 93.81(7) . .
C1 K1 C4 53.12(7) . .
C6 K1 C4 44.26(7) . .
C2 K1 C4 44.95(6) . .
C5 K1 C4 24.45(7) . .
C3 K1 C4 24.73(6) . .
O2 K1 C30 154.07(7) . .
O1 K1 C30 71.87(7) . .
O3 K1 C30 72.72(7) . .
C1 K1 C30 92.37(7) . .
C6 K1 C30 113.94(7) . .
C2 K1 C30 67.28(7) . .
C5 K1 C30 110.49(7) . .
C3 K1 C30 66.93(7) . .
C4 K1 C30 87.83(7) . .
O2 K1 C31 82.75(8) . .
O1 K1 C31 21.96(7) . .
O3 K1 C31 75.63(9) . .
C1 K1 C31 134.88(8) . .
C6 K1 C31 148.16(9) . .
C2 K1 C31 135.21(8) . .
C5 K1 C31 167.45(9) . .
C3 K1 C31 148.42(8) . .
C4 K1 C31 167.09(9) . .
C30 K1 C31 81.98(9) . .
O2 K1 C38 21.83(8) . .
O1 K1 C38 121.45(8) . .
O3 K1 C38 85.58(9) . .
C1 K1 C38 99.12(8) . .
C6 K1 C38 73.13(7) . .
C2 K1 C38 117.33(8) . .
C5 K1 C38 64.99(8) . .
C3 K1 C38 106.31(8) . .
C4 K1 C38 81.86(8) . .
C30 K1 C38 155.30(9) . .
C31 K1 C38 104.33(9) . .
C31 O1 C34 108.9(3) . .
C31 O1 K1 113.36(19) . .
C34 O1 K1 137.36(19) . .
C38 O2 C35 109.9(2) . .
C38 O2 K1 114.53(18) . .
C35 O2 K1 135.6(2) . .
C42 O3 C39 106.3(3) . .
C42 O3 K1 119.5(2) . .
C39 O3 K1 120.4(2) . .
C1 N1 C7 118.8(2) . .
C1 N1 Mg1 112.66(16) . .
C7 N1 Mg1 128.20(16) . .
C2 N2 C19 119.0(2) . .
C2 N2 Mg1 112.74(16) . .
C19 N2 Mg1 127.28(15) . .
N1 C1 C6 125.8(2) . .
N1 C1 C2 115.9(2) . .
C6 C1 C2 118.3(2) . .
N1 C1 Mg1 40.93(11) . .
C6 C1 Mg1 165.84(18) . .
C2 C1 Mg1 75.04(13) . .
N1 C1 K1 108.67(15) . .
C6 C1 K1 79.73(14) . .
C2 C1 K1 79.41(13) . .
Mg1 C1 K1 99.27(7) . .
N2 C2 C3 125.6(2) . .
N2 C2 C1 116.2(2) . .
C3 C2 C1 118.2(2) . .
N2 C2 Mg1 40.82(11) . .
C3 C2 Mg1 165.63(18) . .
C1 C2 Mg1 75.45(13) . .
N2 C2 K1 111.20(15) . .
C3 C2 K1 83.44(14) . .
C1 C2 K1 73.03(13) . .
Mg1 C2 K1 97.47(7) . .
C2 C3 C4 122.1(2) . .
C2 C3 K1 71.16(14) . .
C4 C3 K1 80.29(15) . .
C2 C3 H3 118.9 . .
C4 C3 H3 118.9 . .
K1 C3 H3 118.9 . .
C5 C4 C3 119.6(2) . .
C5 C4 K1 74.78(15) . .
C3 C4 K1 74.98(15) . .
C5 C4 H4 120.2 . .
C3 C4 H4 120.2 . .
K1 C4 H4 120.2 . .
C4 C5 C6 119.9(2) . .
C4 C5 K1 80.76(16) . .
C6 C5 K1 71.13(14) . .
C4 C5 H5 120.1 . .
C6 C5 H5 120.1 . .
K1 C5 H5 120.1 . .
C1 C6 C5 121.8(2) . .
C1 C6 K1 73.64(14) . .
C5 C6 K1 83.32(15) . .
C1 C6 H6 119.0 . .
C5 C6 H6 119.0 . .
K1 C6 H6 119.0 . .
C8 C7 C12 119.4(2) . .
C8 C7 N1 120.7(2) . .
C12 C7 N1 119.7(2) . .
C9 C8 C7 119.4(2) . .
C9 C8 C13 119.2(2) . .
C7 C8 C13 121.4(2) . .
C10 C9 C8 121.2(3) . .
C10 C9 H9 119.4 . .
C8 C9 H9 119.4 . .
C9 C10 C11 119.6(3) . .
C9 C10 H10 120.2 . .
C11 C10 H10 120.2 . .
C10 C11 C12 121.3(3) . .
C10 C11 H11 119.4 . .
C12 C11 H11 119.4 . .
C11 C12 C7 119.1(3) . .
C11 C12 C16 120.7(2) . .
C7 C12 C16 120.2(2) . .
C8 C13 C15 111.8(3) . .
C8 C13 C14 111.4(2) . .
C15 C13 C14 110.8(3) . .
C8 C13 H13 107.5 . .
C15 C13 H13 107.5 . .
C14 C13 H13 107.5 . .
C13 C14 H14A 109.5 . .
C13 C14 H14B 109.5 . .
H14A C14 H14B 109.5 . .
C13 C14 H14C 109.5 . .
H14A C14 H14C 109.5 . .
H14B C14 H14C 109.5 . .
C13 C15 H15A 109.5 . .
C13 C15 H15B 109.5 . .
H15A C15 H15B 109.5 . .
C13 C15 H15C 109.5 . .
H15A C15 H15C 109.5 . .
H15B C15 H15C 109.5 . .
C12 C16 C17 113.1(3) . .
C12 C16 C18 110.6(2) . .
C17 C16 C18 110.1(3) . .
C12 C16 H16 107.6 . .
C17 C16 H16 107.6 . .
C18 C16 H16 107.6 . .
C16 C17 H17A 109.5 . .
C16 C17 H17B 109.5 . .
H17A C17 H17B 109.5 . .
C16 C17 H17C 109.5 . .
H17A C17 H17C 109.5 . .
H17B C17 H17C 109.5 . .
C16 C18 H18A 109.5 . .
C16 C18 H18B 109.5 . .
H18A C18 H18B 109.5 . .
C16 C18 H18C 109.5 . .
H18A C18 H18C 109.5 . .
H18B C18 H18C 109.5 . .
C20 C19 C24 119.3(2) . .
C20 C19 N2 120.4(2) . .
C24 C19 N2 120.0(2) . .
C21 C20 C19 119.3(2) . .
C21 C20 C25 119.7(2) . .
C19 C20 C25 121.0(2) . .
C22 C21 C20 121.3(3) . .
C22 C21 H21 119.3 . .
C20 C21 H21 119.3 . .
C23 C22 C21 119.5(3) . .
C23 C22 H22 120.2 . .
C21 C22 H22 120.2 . .
C22 C23 C24 121.4(3) . .
C22 C23 H23 119.3 . .
C24 C23 H23 119.3 . .
C23 C24 C19 119.2(2) . .
C23 C24 C28 121.4(2) . .
C19 C24 C28 119.3(2) . .
C20 C25 C27 111.1(2) . .
C20 C25 C26 112.4(2) . .
C27 C25 C26 110.7(3) . .
C20 C25 H25 107.4 . .
C27 C25 H25 107.4 . .
C26 C25 H25 107.4 . .
C25 C26 H26A 109.5 . .
C25 C26 H26B 109.5 . .
H26A C26 H26B 109.5 . .
C25 C26 H26C 109.5 . .
H26A C26 H26C 109.5 . .
H26B C26 H26C 109.5 . .
C25 C27 H27A 109.5 . .
C25 C27 H27B 109.5 . .
H27A C27 H27B 109.5 . .
C25 C27 H27C 109.5 . .
H27A C27 H27C 109.5 . .
H27B C27 H27C 109.5 . .
C24 C28 C30 109.9(2) . .
C24 C28 C29 114.2(2) . .
C30 C28 C29 110.7(2) . .
C24 C28 H28 107.3 . .
C30 C28 H28 107.3 . .
C29 C28 H28 107.3 . .
C28 C29 H29A 109.5 . .
C28 C29 H29B 109.5 . .
H29A C29 H29B 109.5 . .
C28 C29 H29C 109.5 . .
H29A C29 H29C 109.5 . .
H29B C29 H29C 109.5 . .
C28 C30 K1 118.66(17) . .
C28 C30 H30A 109.5 . .
K1 C30 H30A 41.5 . .
C28 C30 H30B 109.5 . .
K1 C30 H30B 68.4 . .
H30A C30 H30B 109.5 . .
C28 C30 H30C 109.5 . .
K1 C30 H30C 129.6 . .
H30A C30 H30C 109.5 . .
H30B C30 H30C 109.5 . .
O1 C31 C32 107.2(3) . .
O1 C31 K1 44.68(15) . .
C32 C31 K1 149.8(3) . .
O1 C31 H31A 110.3 . .
C32 C31 H31A 110.3 . .
K1 C31 H31A 78.2 . .
O1 C31 H31B 110.3 . .
C32 C31 H31B 110.3 . .
K1 C31 H31B 93.1 . .
H31A C31 H31B 108.5 . .
C33 C32 C31 103.6(4) . .
C33 C32 H32A 111.0 . .
C31 C32 H32A 111.0 . .
C33 C32 H32B 111.0 . .
C31 C32 H32B 111.0 . .
H32A C32 H32B 109.0 . .
C34 C33 C32 105.8(4) . .
C34 C33 H33 127.1 . .
C32 C33 H33 127.1 . .
O1 C34 C33 106.3(3) . .
O1 C34 H34A 110.5 . .
C33 C34 H34A 110.5 . .
O1 C34 H34B 110.5 . .
C33 C34 H34B 110.5 . .
H34A C34 H34B 108.7 . .
O2 C35 C36 106.1(3) . .
O2 C35 H35A 110.5 . .
C36 C35 H35A 110.5 . .
O2 C35 H35B 110.5 . .
C36 C35 H35B 110.5 . .
H35A C35 H35B 108.7 . .
C37 C36 C35 102.3(3) . .
C37 C36 H36A 111.3 . .
C35 C36 H36A 111.3 . .
C37 C36 H36B 111.3 . .
C35 C36 H36B 111.3 . .
H36A C36 H36B 109.2 . .
C36 C37 C38 102.8(3) . .
C36 C37 H37A 111.2 . .
C38 C37 H37A 111.2 . .
C36 C37 H37B 111.2 . .
C38 C37 H37B 111.2 . .
H37A C37 H37B 109.1 . .
O2 C38 C37 104.5(3) . .
O2 C38 K1 43.65(13) . .
C37 C38 K1 145.9(2) . .
O2 C38 H38 98.5 . .
C37 C38 H38 98.5 . .
K1 C38 H38 98.5 . .
O3 C39 C40 105.4(3) . .
O3 C39 H39A 110.7 . .
C40 C39 H39A 110.7 . .
O3 C39 H39B 110.7 . .
C40 C39 H39B 110.7 . .
H39A C39 H39B 108.8 . .
C39 C40 C41 103.8(4) . .
C39 C40 H40A 111.0 . .
C41 C40 H40A 111.0 . .
C39 C40 H40B 111.0 . .
C41 C40 H40B 111.0 . .
H40A C40 H40B 109.0 . .
C42 C41 C40 103.3(4) . .
C42 C41 H41A 111.1 . .
C40 C41 H41A 111.1 . .
C42 C41 H41B 111.1 . .
C40 C41 H41B 111.1 . .
H41A C41 H41B 109.1 . .
O3 C42 C41 108.3(3) . .
O3 C42 H42A 110.0 . .
C41 C42 H42A 110.0 . .
O3 C42 H42B 110.0 . .
C41 C42 H42B 110.0 . .
H42A C42 H42B 108.4 . .
C44 C43 H43A 109.5 . .
C44 C43 H43B 109.5 . .
H43A C43 H43B 109.5 . .
C44 C43 H43C 109.5 . .
H43A C43 H43C 109.5 . .
H43B C43 H43C 109.5 . .
C45 C44 C49 117.8(3) . .
C45 C44 C43 120.9(3) . .
C49 C44 C43 121.3(3) . .
C46 C45 C44 121.1(3) . .
C46 C45 H45 119.4 . .
C44 C45 H45 119.4 . .
C47 C46 C45 120.4(3) . .
C47 C46 H46 119.8 . .
C45 C46 H46 119.8 . .
C48 C47 C46 119.4(3) . .
C48 C47 H47 120.3 . .
C46 C47 H47 120.3 . .
C47 C48 C49 120.0(3) . .
C47 C48 H48 120.0 . .
C49 C48 H48 120.0 . .
C48 C49 C44 121.3(3) . .
C48 C49 H49 119.4 . .
C44 C49 H49 119.4 . .
C52 C50 C53 125.6(9) . .
C52 C50 C53 61.3(7) . 5_667
C53 C50 C53 64.3(7) . 5_667
C52 C50 C54 178.9(9) . .
C53 C50 C54 53.4(5) . .
C53 C50 C54 117.7(7) 5_667 .
C54 C51 C53 64.0(6) 5_667 5_667
C54 C51 C52 118.1(8) 5_667 .
C53 C51 C52 54.1(6) 5_667 .
C50 C52 C53 73.6(8) . 5_667
C50 C52 C51 128.7(10) . .
C53 C52 C51 55.2(6) 5_667 .
C52 C53 C51 70.6(7) 5_667 5_667
C52 C53 C50 160.8(9) 5_667 .
C51 C53 C50 128.5(8) 5_667 .
C52 C53 C54 125.3(9) 5_667 .
C51 C53 C54 54.8(5) 5_667 .
C50 C53 C54 73.8(7) . .
C52 C53 C50 45.1(5) 5_667 5_667
C51 C53 C50 115.7(8) 5_667 5_667
C50 C53 C50 115.7(7) . 5_667
C54 C53 C50 170.4(9) . 5_667
C52 C53 C53 100.3(10) 5_667 5_667
C51 C53 C53 170.7(11) 5_667 5_667
C50 C53 C53 60.5(6) . 5_667
C54 C53 C53 134.4(11) . 5_667
C50 C53 C53 55.2(6) 5_667 5_667
C51 C54 C53 61.3(6) 5_667 .
C51 C54 C50 114.0(8) 5_667 .
C53 C54 C50 52.8(5) . .

loop_
_geom_bond_atom_site_label_1
_geom_bond_atom_site_label_2
_geom_bond_distance
_geom_bond_site_symmetry_2
Mg1 N2 2.022(2) .
Mg1 N1 2.029(2) .
Mg1 Mg1 2.8261(16) 5_666
Mg1 C2 2.853(3) .
Mg1 C1 2.858(3) .
K1 O2 2.674(2) .
K1 O1 2.684(2) .
K1 O3 2.713(2) .
K1 C1 3.006(2) .
K1 C6 3.083(3) .
K1 C2 3.090(2) .
K1 C5 3.236(3) .
K1 C3 3.243(3) .
K1 C4 3.310(3) .
K1 C30 3.498(3) .
K1 C31 3.504(4) .
K1 C38 3.525(4) .
O1 C31 1.428(4) .
O1 C34 1.431(4) .
O2 C38 1.441(4) .
O2 C35 1.447(4) .
O3 C42 1.425(5) .
O3 C39 1.435(4) .
N1 C1 1.378(3) .
N1 C7 1.423(3) .
N2 C2 1.378(3) .
N2 C19 1.418(3) .
C1 C6 1.404(3) .
C1 C2 1.455(3) .
C2 C3 1.400(3) .
C3 C4 1.405(4) .
C3 H3 1.0000 .
C4 C5 1.388(4) .
C4 H4 1.0000 .
C5 C6 1.405(4) .
C5 H5 1.0000 .
C6 H6 1.0000 .
C7 C8 1.407(4) .
C7 C12 1.418(4) .
C8 C9 1.401(4) .
C8 C13 1.525(4) .
C9 C10 1.379(4) .
C9 H9 0.9500 .
C10 C11 1.385(4) .
C10 H10 0.9500 .
C11 C12 1.398(4) .
C11 H11 0.9500 .
C12 C16 1.520(4) .
C13 C15 1.526(4) .
C13 C14 1.528(4) .
C13 H13 1.0000 .
C14 H14A 0.9800 .
C14 H14B 0.9800 .
C14 H14C 0.9800 .
C15 H15A 0.9800 .
C15 H15B 0.9800 .
C15 H15C 0.9800 .
C16 C17 1.524(4) .
C16 C18 1.529(4) .
C16 H16 1.0000 .
C17 H17A 0.9800 .
C17 H17B 0.9800 .
C17 H17C 0.9800 .
C18 H18A 0.9800 .
C18 H18B 0.9800 .
C18 H18C 0.9800 .
C19 C20 1.415(4) .
C19 C24 1.416(4) .
C20 C21 1.394(4) .
C20 C25 1.522(4) .
C21 C22 1.386(4) .
C21 H21 0.9500 .
C22 C23 1.378(4) .
C22 H22 0.9500 .
C23 C24 1.398(4) .
C23 H23 0.9500 .
C24 C28 1.521(4) .
C25 C27 1.527(4) .
C25 C26 1.529(4) .
C25 H25 1.0000 .
C26 H26A 0.9800 .
C26 H26B 0.9800 .
C26 H26C 0.9800 .
C27 H27A 0.9800 .
C27 H27B 0.9800 .
C27 H27C 0.9800 .
C28 C30 1.533(4) .
C28 C29 1.535(4) .
C28 H28 1.0000 .
C29 H29A 0.9800 .
C29 H29B 0.9800 .
C29 H29C 0.9800 .
C30 H30A 0.9800 .
C30 H30B 0.9800 .
C30 H30C 0.9800 .
C31 C32 1.484(6) .
C31 H31A 0.9900 .
C31 H31B 0.9900 .
C32 C33 1.469(7) .
C32 H32A 0.9900 .
C32 H32B 0.9900 .
C33 C34 1.462(6) .
C33 H33 0.9500 .
C34 H34A 0.9900 .
C34 H34B 0.9900 .
C35 C36 1.507(5) .
C35 H35A 0.9900 .
C35 H35B 0.9900 .
C36 C37 1.506(5) .
C36 H36A 0.9900 .
C36 H36B 0.9900 .
C37 C38 1.520(5) .
C37 H37A 0.9900 .
C37 H37B 0.9900 .
C38 H38 1.0000 .
C39 C40 1.449(6) .
C39 H39A 0.9900 .
C39 H39B 0.9900 .
C40 C41 1.491(6) .
C40 H40A 0.9900 .
C40 H40B 0.9900 .
C41 C42 1.486(6) .
C41 H41A 0.9900 .
C41 H41B 0.9900 .
C42 H42A 0.9900 .
C42 H42B 0.9900 .
C43 C44 1.505(5) .
C43 H43A 0.9800 .
C43 H43B 0.9800 .
C43 H43C 0.9800 .
C44 C45 1.383(5) .
C44 C49 1.393(5) .
C45 C46 1.382(5) .
C45 H45 0.9500 .
C46 C47 1.380(5) .
C46 H46 0.9500 .
C47 C48 1.377(5) .
C47 H47 0.9500 .
C48 C49 1.385(5) .
C48 H48 0.9500 .
C49 H49 0.9500 .
C50 C52 1.086(11) .
C50 C53 1.386(10) .
C50 C53 1.470(10) 5_667
C50 C54 1.671(12) .
C51 C54 1.270(10) 5_667
C51 C53 1.363(10) 5_667
C51 C52 1.565(12) .
C52 C53 1.345(12) 5_667
C53 C52 1.345(12) 5_667
C53 C51 1.363(10) 5_667
C53 C54 1.397(11) .
C53 C50 1.470(10) 5_667
C53 C53 1.521(17) 5_667
C54 C51 1.270(10) 5_667
